data_7018037
loop_
_publ_author_name
'Boyd, John P.'
'Irran, Elisabeth'
'Grohmann, Andreas'

_publ_section_title
;
 Tetrapodal amidoxime ligands I. Coordination isomerism due to
 self-complementary dimerization of a pyramidal cobalt(iii) coordination
 module.
;
_journal_issue 8
_journal_name_full 'Dalton transactions (Cambridge, England : 2003)'
_journal_page_first 2477
_journal_page_last 2485
_journal_paper_doi 10.1039/c2dt11847e
_journal_volume 41
_journal_year 2012
_chemical_formula_sum 'C12 H8 N6'
_chemical_formula_weight 236.24
_chemical_name_systematic
;
?
;
_space_group_IT_number 14
_symmetry_cell_setting monoclinic
_symmetry_space_group_name_Hall '-P 2yn'
_symmetry_space_group_name_H-M 'P 1 21/n 1'
_atom_sites_solution_hydrogens geom
_atom_sites_solution_primary direct
_atom_sites_solution_secondary difmap
_audit_creation_method
;
CrysAlis RED, Oxford Diffraction Ltd.,
Version 1.171.32.24 (release 21-04-2008 CrysAlis171 .NET)
(compiled Apr 21 2008,18:23:10)
;
_cell_angle_alpha 90.00
_cell_angle_beta 97.859(3)
_cell_angle_gamma 90.00
_cell_formula_units_Z 4
_cell_length_a 6.6056(2)
_cell_length_b 10.9046(4)
_cell_length_c 16.8884(5)
_cell_measurement_reflns_used 3825
_cell_measurement_temperature 150(2)
_cell_measurement_theta_max 32.3330
_cell_measurement_theta_min 3.0615
_cell_volume 1205.07(7)
_computing_cell_refinement
;
CrysAlis RED, Oxford Diffraction Ltd.,
Version 1.171.32.24 (release 21-04-2008 CrysAlis171 .NET)
(compiled Apr 21 2008,18:23:10)
;
_computing_data_collection
;
CrysAlis CCD, Oxford Diffraction Ltd.,
Version 1.171.32.24 (release 21-04-2008 CrysAlis171 .NET)
(compiled Apr 21 2008,18:23:10)
;
_computing_data_reduction
;
CrysAlis RED, Oxford Diffraction Ltd.,
Version 1.171.32.24 (release 21-04-2008 CrysAlis171 .NET)
(compiled Apr 21 2008,18:23:10)
;
_computing_structure_refinement 'SHELXL-97 (Sheldrick, 1997)'
_computing_structure_solution 'SHELXS-97 (Sheldrick, 1990)'
_diffrn_ambient_temperature 150(2)
_diffrn_measured_fraction_theta_full 0.997
_diffrn_measured_fraction_theta_max 0.997
_diffrn_radiation_monochromator graphite
_diffrn_radiation_source 'Enhance (Mo) X-ray Source'
_diffrn_radiation_type MoK\a
_diffrn_radiation_wavelength 0.71073
_diffrn_reflns_av_R_equivalents 0.0185
_diffrn_reflns_av_sigmaI/netI 0.0244
_diffrn_reflns_limit_h_max 7
_diffrn_reflns_limit_h_min -7
_diffrn_reflns_limit_k_max 12
_diffrn_reflns_limit_k_min -12
_diffrn_reflns_limit_l_max 20
_diffrn_reflns_limit_l_min -17
_diffrn_reflns_number 5796
_diffrn_reflns_theta_full 25.00
_diffrn_reflns_theta_max 25.00
_diffrn_reflns_theta_min 3.07
_exptl_absorpt_coefficient_mu 0.086
_exptl_absorpt_correction_T_max 0.9745
_exptl_absorpt_correction_T_min 0.9499
_exptl_absorpt_correction_type multi-scan
_exptl_absorpt_process_details
;
CrysAlis RED, Oxford Diffraction Ltd.,
Version 1.171.32.24 (release 21-04-2008 CrysAlis171 .NET)
(compiled Apr 21 2008,18:23:10)
Empirical absorption correction using spherical harmonics,
implemented in SCALE3 ABSPACK scaling algorithm.
;
_exptl_crystal_colour colourless
_exptl_crystal_density_diffrn 1.302
_exptl_crystal_density_method 'not measured'
_exptl_crystal_description block
_exptl_crystal_F_000 488
_exptl_crystal_size_max 0.60
_exptl_crystal_size_mid 0.33
_exptl_crystal_size_min 0.30
_refine_diff_density_max 0.148
_refine_diff_density_min -0.146
_refine_diff_density_rms 0.030
_refine_ls_extinction_method none
_refine_ls_goodness_of_fit_ref 1.045
_refine_ls_hydrogen_treatment mixed
_refine_ls_matrix_type full
_refine_ls_number_parameters 181
_refine_ls_number_reflns 2107
_refine_ls_number_restraints 16
_refine_ls_restrained_S_all 1.044
_refine_ls_R_factor_all 0.0473
_refine_ls_R_factor_gt 0.0349
_refine_ls_shift/su_max 0.001
_refine_ls_shift/su_mean 0.000
_refine_ls_structure_factor_coef Fsqd
_refine_ls_weighting_details 'calc w=1/[\s^2^(Fo^2^)+(0.0385P)^2^+0.2226P] where P=(Fo^2^+2Fc^2^)/3'
_refine_ls_weighting_scheme calc
_refine_ls_wR_factor_gt 0.0760
_refine_ls_wR_factor_ref 0.0800
_reflns_number_gt 1772
_reflns_number_total 2107
_reflns_threshold_expression >2sigma(I)
_cod_data_source_file c2dt11847e.txt
_cod_data_source_block boyd18
_cod_original_sg_symbol_H-M P21/n
_cod_database_code 7018037

loop_
_symmetry_equiv_pos_as_xyz
'x, y, z'
'-x+1/2, y+1/2, -z+1/2'
'-x, -y, -z'
'x-1/2, -y-1/2, z-1/2'

loop_
_atom_site_label
_atom_site_type_symbol
_atom_site_fract_x
_atom_site_fract_y
_atom_site_fract_z
_atom_site_U_iso_or_equiv
_atom_site_adp_type
_atom_site_occupancy
_atom_site_symmetry_multiplicity
_atom_site_calc_flag
_atom_site_refinement_flags
_atom_site_disorder_assembly
_atom_site_disorder_group
N3A N 0.6120(12) 0.2887(8) 0.6895(4) 0.0243(6) Uani 0.763(3) 1 d PD A 1
C5A C 0.5364(13) 0.4939(10) 0.7244(4) 0.0229(9) Uani 0.763(3) 1 d PD A 1
H5A H 0.5610(15) 0.5597(17) 0.7573(10) 0.027 Uiso 0.763(3) 1 calc PR A 1
C4A C 0.6466(10) 0.3865(9) 0.7378(4) 0.0242(10) Uani 0.763(3) 1 d PD A 1
H4A H 0.751(3) 0.3817(9) 0.7827(14) 0.029 Uiso 0.763(3) 1 calc PR A 1
C5 C 0.618(5) 0.299(3) 0.6938(15) 0.0243(6) Uani 0.24 1 d PD A 2
H5 H 0.706(8) 0.231(6) 0.7055(19) 0.029 Uiso 0.237(3) 1 calc PR A 2
N3 N 0.516(4) 0.503(3) 0.7250(12) 0.0229(9) Uani 0.24 1 d PD A 2
C4 C 0.622(4) 0.401(3) 0.7419(13) 0.0242(10) Uani 0.24 1 d PD A 2
H4 H 0.715(9) 0.399(3) 0.795(5) 0.029 Uiso 0.237(3) 1 calc PR A 2
N1 N 0.35494(15) 0.40247(10) 0.60821(6) 0.0201(3) Uani 1 1 d D A .
C23 C 0.42076(19) 0.19488(13) 0.57051(7) 0.0214(3) Uani 1 1 d . A .
C6 C 0.47092(18) 0.30451(12) 0.62648(7) 0.0197(3) Uani 1 1 d D . .
C12 C 0.23133(19) 0.60021(12) 0.64082(8) 0.0211(3) Uani 1 1 d . A .
C2 C 0.38685(18) 0.49646(12) 0.65872(8) 0.0195(3) Uani 1 1 d D . .
C22 C 0.38060(19) 0.23815(13) 0.48648(8) 0.0222(3) Uani 1 1 d . . .
C13 C 0.29865(19) 0.71432(14) 0.68426(8) 0.0241(3) Uani 1 1 d . . .
C21 C 0.5947(2) 0.10830(13) 0.57699(8) 0.0240(3) Uani 1 1 d . . .
N13 N 0.34917(18) 0.26889(12) 0.42155(7) 0.0313(3) Uani 1 1 d . A .
C11 C 0.19770(19) 0.62749(12) 0.55411(9) 0.0235(3) Uani 1 1 d . . .
C14 C 0.0269(2) 0.55680(14) 0.66750(8) 0.0253(3) Uani 1 1 d . . .
H14A H -0.0757(10) 0.6239(6) 0.6587(5) 0.038 Uiso 1 1 calc R A .
H14B H 0.0501(4) 0.5350(8) 0.7252(5) 0.038 Uiso 1 1 calc R . .
H14C H -0.0245(9) 0.4837(8) 0.6357(5) 0.038 Uiso 1 1 calc R . .
N12 N 0.16837(19) 0.65011(12) 0.48757(7) 0.0330(3) Uani 1 1 d . A .
N14 N 0.7254(2) 0.03884(12) 0.58242(8) 0.0346(3) Uani 1 1 d . A .
N11 N 0.34131(19) 0.80203(12) 0.71949(8) 0.0373(3) Uani 1 1 d . A .
C24 C 0.2271(2) 0.12912(14) 0.59184(9) 0.0299(4) Uani 1 1 d . . .
H24A H 0.1899(9) 0.0603(9) 0.5534(5) 0.045 Uiso 1 1 calc R A .
H24B H 0.1114(12) 0.1889(6) 0.5884(6) 0.045 Uiso 1 1 calc R . .
H24C H 0.2552(5) 0.0958(8) 0.6474(6) 0.045 Uiso 1 1 calc R . .

loop_
_atom_site_aniso_label
_atom_site_aniso_U_11
_atom_site_aniso_U_22
_atom_site_aniso_U_33
_atom_site_aniso_U_23
_atom_site_aniso_U_13
_atom_site_aniso_U_12
N3A 0.0232(8) 0.0307(16) 0.0186(10) -0.0009(8) 0.0013(6) 0.0030(10)
C5A 0.022(2) 0.027(2) 0.0190(7) -0.0036(8) 0.0007(9) -0.0023(16)
C4A 0.017(2) 0.036(3) 0.0187(10) 0.0000(12) 0.0004(12) 0.0026(13)
C5 0.0232(8) 0.0307(16) 0.0186(10) -0.0009(8) 0.0013(6) 0.0030(10)
N3 0.022(2) 0.027(2) 0.0190(7) -0.0036(8) 0.0007(9) -0.0023(16)
C4 0.017(2) 0.036(3) 0.0187(10) 0.0000(12) 0.0004(12) 0.0026(13)
N1 0.0200(6) 0.0225(6) 0.0177(6) -0.0020(5) 0.0025(4) -0.0003(5)
C23 0.0231(7) 0.0227(7) 0.0179(7) -0.0007(6) 0.0008(5) 0.0025(6)
C6 0.0197(6) 0.0222(7) 0.0175(7) 0.0004(6) 0.0043(5) -0.0010(6)
C12 0.0233(7) 0.0210(7) 0.0183(7) -0.0016(6) 0.0006(5) -0.0006(6)
C2 0.0195(7) 0.0217(7) 0.0176(7) 0.0002(6) 0.0042(5) -0.0029(6)
C22 0.0215(7) 0.0207(7) 0.0239(7) -0.0048(6) 0.0012(5) 0.0020(6)
C13 0.0224(7) 0.0257(8) 0.0247(7) -0.0007(7) 0.0045(5) 0.0009(6)
C21 0.0311(8) 0.0212(8) 0.0187(7) -0.0023(6) -0.0001(5) -0.0015(7)
N13 0.0335(7) 0.0363(8) 0.0231(7) -0.0003(6) 0.0010(5) 0.0073(6)
C11 0.0229(7) 0.0199(7) 0.0272(8) -0.0025(6) 0.0013(5) -0.0019(6)
C14 0.0214(7) 0.0279(8) 0.0261(7) 0.0000(7) 0.0018(5) 0.0000(6)
N12 0.0382(7) 0.0343(8) 0.0253(7) 0.0032(6) -0.0003(5) -0.0025(6)
N14 0.0385(7) 0.0279(7) 0.0356(8) -0.0023(6) -0.0017(6) 0.0070(6)
N11 0.0376(7) 0.0334(8) 0.0415(8) -0.0146(7) 0.0073(6) -0.0039(6)
C24 0.0316(8) 0.0311(8) 0.0275(8) -0.0032(7) 0.0058(6) -0.0056(7)

loop_
_atom_type_symbol
_atom_type_description
_atom_type_scat_dispersion_real
_atom_type_scat_dispersion_imag
_atom_type_scat_source
C C 0.0033 0.0016 'International Tables Vol C Tables 4.2.6.8 and 6.1.1.4'
H H 0.0000 0.0000 'International Tables Vol C Tables 4.2.6.8 and 6.1.1.4'
N N 0.0061 0.0033 'International Tables Vol C Tables 4.2.6.8 and 6.1.1.4'

loop_
_geom_angle_atom_site_label_1
_geom_angle_atom_site_label_2
_geom_angle_atom_site_label_3
_geom_angle
C6 N3A C4A 115.2(5)
C4A C5A C2 116.8(6)
N3A C4A C5A 122.2(5)
C4 C5 C6 113.5(19)
C2 N3 C4 113.5(19)
N3 C4 C5 125.9(18)
C6 N1 C2 115.79(10)
C21 C23 C22 108.00(11)
C21 C23 C6 110.62(10)
C22 C23 C6 109.70(11)
C21 C23 C24 110.15(11)
C22 C23 C24 108.89(11)
C6 C23 C24 109.46(10)
N1 C6 N3A 127.7(4)
N1 C6 C5 122.9(14)
N3A C6 C5 4.9(17)
N1 C6 C23 114.56(10)
N3A C6 C23 117.6(4)
C5 C6 C23 122.4(14)
C11 C12 C13 108.37(11)
C11 C12 C2 110.47(11)
C13 C12 C2 112.03(10)
C11 C12 C14 109.21(10)
C13 C12 C14 109.03(11)
C2 C12 C14 107.69(11)
N3 C2 N1 128.1(14)
N3 C2 C5A 6.7(17)
N1 C2 C5A 122.1(4)
N3 C2 C12 117.8(13)
N1 C2 C12 113.53(10)
C5A C2 C12 124.1(4)
N13 C22 C23 178.59(15)
N11 C13 C12 176.42(14)
N14 C21 C23 178.07(15)
N12 C11 C12 178.52(15)

loop_
_geom_bond_atom_site_label_1
_geom_bond_atom_site_label_2
_geom_bond_distance
N3A C6 1.327(3)
N3A C4A 1.342(4)
C5A C4A 1.381(4)
C5A C2 1.381(4)
C5 C4 1.383(10)
C5 C6 1.390(10)
N3 C2 1.313(10)
N3 C4 1.322(10)
N1 C6 1.3260(17)
N1 C2 1.3317(17)
C23 C21 1.4796(19)
C23 C22 1.4846(19)
C23 C6 1.5319(18)
C23 C24 1.5512(19)
C12 C11 1.4809(19)
C12 C13 1.4816(19)
C12 C2 1.5303(18)
C12 C14 1.5545(18)
C22 N13 1.1383(18)
C13 N11 1.1413(18)
C21 N14 1.1427(18)
C11 N12 1.1408(18)
